data_2006844
loop_
_publ_author_name
'Hegemann, Klaus'
'Haufe, G\"unter'
'Fr\"ohlich, Roland'
'Zippel, Frank'

_publ_section_title
;
 Three 2,5-Disubstituted 9-Oxabicyclo[4.2.1]nonanes. Transannular
 O-Heterocyclization Products of Cycloocta-1,5-diene
;
_journal_issue 12
_journal_name_full 'Acta Crystallographica Section C'
_journal_page_first 1889
_journal_page_last 1892
_journal_paper_doi 10.1107/S0108270197011748
_journal_volume 53
_journal_year 1997
_chemical_formula_sum 'C20 H22 O S2'
_chemical_formula_weight 342.50
_chemical_name_systematic
;
Endo,endo-2,5-bis(phenylsulfenyl)-9-oxabicyclo[4.2.1]nonane
;
_space_group_IT_number 62
_symmetry_cell_setting orthorhombic
_symmetry_space_group_name_Hall '-P 2ac 2n'
_symmetry_space_group_name_H-M 'P n m a'
_audit_creation_method SHELXL
_cell_angle_alpha 90.00
_cell_angle_beta 90.00
_cell_angle_gamma 90.00
_cell_formula_units_Z 4
_cell_length_a 12.433(2)
_cell_length_b 25.248(4)
_cell_length_c 5.5900(10)
_cell_measurement_reflns_used 25
_cell_measurement_temperature 293(2)
_cell_measurement_theta_max 21.55
_cell_measurement_theta_min 18.47
_cell_volume 1754.7(5)
_computing_cell_refinement EXPRESS
_computing_data_collection 'EXPRESS (Enraf-Nonius, 1995)'
_computing_data_reduction 'MolEN (Fair, 1990)'
_computing_molecular_graphics 'XP (Siemens, 1990)'
_computing_publication_material SHELXL93
_computing_structure_refinement 'SHELXL93 (Sheldrick, 1993)'
_computing_structure_solution 'SHELXS86 (Sheldrick, 1990)'
_diffrn_ambient_temperature 293(2)
_diffrn_measurement_device 'Enraf-Nonius CAD-4'
_diffrn_measurement_method '\w/2\q scans'
_diffrn_radiation_monochromator graphite
_diffrn_radiation_source 'fine-focus sealed tube'
_diffrn_radiation_type MoK\a
_diffrn_radiation_wavelength 0.71073
_diffrn_reflns_av_R_equivalents 0.0000
_diffrn_reflns_av_sigmaI/netI 0.0372
_diffrn_reflns_limit_h_max 15
_diffrn_reflns_limit_h_min 0
_diffrn_reflns_limit_k_max 0
_diffrn_reflns_limit_k_min -31
_diffrn_reflns_limit_l_max 6
_diffrn_reflns_limit_l_min 0
_diffrn_reflns_number 1809
_diffrn_reflns_theta_max 26.31
_diffrn_reflns_theta_min 3.23
_diffrn_standards_decay_% 1.9
_diffrn_standards_interval_count 250
_diffrn_standards_interval_time 120
_diffrn_standards_number 3
_exptl_absorpt_coefficient_mu 0.306
_exptl_absorpt_correction_T_max 0.941
_exptl_absorpt_correction_T_min 0.909
_exptl_absorpt_correction_type 'empirical via \y scan data (Fair, 1990)'
_exptl_crystal_colour colourless
_exptl_crystal_density_diffrn 1.296
_exptl_crystal_density_meas ?
_exptl_crystal_density_method none
_exptl_crystal_description block
_exptl_crystal_F_000 728
_exptl_crystal_size_max 0.40
_exptl_crystal_size_mid 0.20
_exptl_crystal_size_min 0.20
_refine_diff_density_max 0.464
_refine_diff_density_min -0.361
_refine_ls_extinction_method none
_refine_ls_goodness_of_fit_all 1.059
_refine_ls_goodness_of_fit_obs 1.217
_refine_ls_hydrogen_treatment
;H atoms calculated and refined riding with U~iso~(H) =
 1.2(1.5)U~eq~(host atom)
;
_refine_ls_matrix_type full
_refine_ls_number_parameters 115
_refine_ls_number_reflns 1809
_refine_ls_number_restraints 3
_refine_ls_restrained_S_all 1.060
_refine_ls_restrained_S_obs 1.218
_refine_ls_R_factor_all 0.1037
_refine_ls_R_factor_obs .0566
_refine_ls_shift/esd_max 0.000
_refine_ls_shift/esd_mean 0.000
_refine_ls_structure_factor_coef Fsqd
_refine_ls_weighting_details 'w = 1/[\s^2^(Fo^2^)+(0.1004P)^2^+0.5007P] where P=(Fo^2^+2Fc^2^)/3'
_refine_ls_weighting_scheme calc
_refine_ls_wR_factor_all 0.1843
_refine_ls_wR_factor_obs .1650
_reflns_number_observed 1137
_reflns_number_total 1809
_reflns_observed_criterion >2sigma(I)
_cod_data_source_file ln1000.cif
_cod_data_source_block II
_cod_depositor_comments
;
The following automatic conversions were performed:

'_exptl_crystal_density_meas' value 'none' was changed to '?' - the
value is perceived as not measured.

Automatic conversion script
Id: cif_fix_values 3008 2015-01-20 13:52:24Z robertas 

The following automatic conversions were performed:

'_refine_ls_weighting_scheme' value 'calc w =
1/[\s^2^(Fo^2^)+(0.1004P)^2^+0.5007P] where P=(Fo^2^+2Fc^2^)/3' was
changed to 'calc'. New tag '_refine_ls_weighting_details' was
created. The value of the new tag was set to 'w =
1/[\s^2^(Fo^2^)+(0.1004P)^2^+0.5007P] where P=(Fo^2^+2Fc^2^)/3'.

Automatic conversion script
Id: cif_fix_values 3143 2015-03-26 13:38:13Z robertas 
;
_cod_database_code 2006844

loop_
_symmetry_equiv_pos_as_xyz
'x, y, z'
'-x+1/2, -y, z+1/2'
'-x, y+1/2, -z'
'x+1/2, -y+1/2, -z+1/2'
'-x, -y, -z'
'x-1/2, y, -z-1/2'
'x, -y-1/2, z'
'-x-1/2, y-1/2, z-1/2'

loop_
_atom_site_aniso_label
_atom_site_aniso_U_11
_atom_site_aniso_U_22
_atom_site_aniso_U_33
_atom_site_aniso_U_12
_atom_site_aniso_U_13
_atom_site_aniso_U_23
O1 .056(2) .0566(15) .076(2) .000 .0149(15) .000
C1 .078(2) .061(2) .094(2) -.008(2) -.031(2) .006(2)
C2 .051(2) .050(2) .084(2) .0026(12) -.0006(15) -.002(2)
C3A .059(2) .054(2) .082(2) -.0061(14) -.012(2) .014(2)
C4A .040(3) .074(4) .082(4) -.015(2) -.010(3) .020(3)
C3B .059(2) .054(2) .082(2) -.0061(14) -.012(2) .014(2)
C4B .054(4) .070(3) .073(4) -.001(3) -.017(3) .003(4)
S1 .0918(7) .0721(6) .0741(6) -.0249(5) -.0212(5) .0167(4)
C11 .062(2) .0413(13) .057(2) .0004(12) -.0013(14) .0049(13)
C12 .068(2) .062(2) .066(2) -.001(2) .014(2) -.001(2)
C13 .101(3) .059(2) .064(2) -.006(2) -.005(2) -.007(2)
C14 .075(2) .067(2) .089(2) -.015(2) -.012(2) .012(2)
C15 .064(2) .078(2) .092(2) .000(2) .013(2) .014(2)
C16 .079(2) .052(2) .063(2) .0061(15) .008(2) .004(2)

loop_
_atom_site_label
_atom_site_fract_x
_atom_site_fract_y
_atom_site_fract_z
_atom_site_U_iso_or_equiv
_atom_site_thermal_displace_type
_atom_site_calc_flag
_atom_site_refinement_flags
_atom_site_occupancy
_atom_site_disorder_group
_atom_site_type_symbol
O1 .5414(2) .7500 -.2642(6) .0629(8) Uani d S 1 . O
C1 .5582(3) .72029(12) .1315(7) .0776(10) Uani d . 1 . C
H1A .5076(3) .70679(12) .2488(7) .093 Uiso calc R 1 . H
H1B .6293(3) .70679(12) .1689(7) .093 Uiso calc R 1 . H
C2 .5250(2) .70395(11) -.1181(6) .0618(8) Uani d . 1 . C
H2 .5739(2) .67602(11) -.1730(6) .074 Uiso calc R 1 1 H
C3A .4090(2) .68439(11) -.1486(6) .0650(8) Uani d PD .50 1 C
H3A .3939(2) .67287(11) -.3126(6) .078 Uiso calc PR .50 1 H
C4A .3294(4) .7277(2) -.0617(12) .065(2) Uani d PD .50 1 C
H4A1 .2629(4) .7187(2) -.1427(12) .078 Uiso calc PR .50 1 H
H4A2 .3175(4) .7187(2) .1049(12) .078 Uiso calc PR .50 1 H
C3B .4090(2) .68439(11) -.1486(6) .0650(8) Uani d PD .50 2 C
H3B .4172(4) .6630(2) -.2937(13) .078 Uiso calc PR .50 2 H
C4B .3235(4) .7247(2) -.2361(13) .065(2) Uani d PD .50 2 C
H4B1 .3106(4) .7150(2) -.4016(13) .079 Uiso calc PR .50 2 H
H4B2 .2586(4) .7150(2) -.1504(13) .079 Uiso calc PR .50 2 H
S1 .38467(8) .63253(4) .0682(2) .0793(4) Uani d . 1 . S
C11 .2728(2) .59918(10) -.0556(5) .0534(7) Uani d . 1 . C
C12 .2790(3) .57243(12) -.2709(6) .0652(8) Uani d . 1 . C
H12 .3421(3) .57364(12) -.3603(6) .078 Uiso calc R 1 . H
C13 .1916(3) .54387(13) -.3539(6) .0748(10) Uani d . 1 . C
H13 .1961(3) .52599(13) -.4990(6) .090 Uiso calc R 1 . H
C14 .0986(3) .54183(13) -.2232(7) .0768(10) Uani d . 1 . C
H14 .0400(3) .52262(13) -.2795(7) .092 Uiso calc R 1 . H
C15 .0920(3) .5679(2) -.0117(7) .0777(10) Uani d . 1 . C
H15 .0290(3) .5660(2) .0775(7) .093 Uiso calc R 1 . H
C16 .1774(3) .59699(12) .0726(5) .0647(8) Uani d . 1 . C
H16 .1711(3) .61533(12) .2162(5) .078 Uiso calc R 1 . H

loop_
_atom_type_symbol
_atom_type_description
_atom_type_scat_dispersion_real
_atom_type_scat_dispersion_imag
_atom_type_scat_source
C C 0.0033 0.0016 'International Tables Vol C Tables 4.2.6.8 and 6.1.1.4'
H H 0.0000 0.0000 'International Tables Vol C Tables 4.2.6.8 and 6.1.1.4'
O O 0.0106 0.0060 'International Tables Vol C Tables 4.2.6.8 and 6.1.1.4'
S S 0.1246 0.1234 'International Tables Vol C Tables 4.2.6.8 and 6.1.1.4'

loop_
_geom_angle_atom_site_label_1
_geom_angle_atom_site_label_2
_geom_angle_atom_site_label_3
_geom_angle_site_symmetry_1
_geom_angle_site_symmetry_3
_geom_angle
C2 O1 C2 7_575 . 108.2(3)
C1 C1 C2 7_575 . 105.8(2)
O1 C2 C1 . . 105.4(2)
O1 C2 C3B . . 109.3(2)
C1 C2 C3B . . 116.5(3)
O1 C2 C3A . . 109.3(2)
C1 C2 C3A . . 116.5(3)
C2 C3A C4A . . 109.8(3)
C2 C3A S1 . . 108.4(2)
C4A C3A S1 . . 101.1(3)
C3A C4A C4B . 7_575 112.3(4)
C2 C3B C4B . . 117.9(3)
C2 C3B S1 . . 108.4(2)
C4B C3B S1 . . 124.8(3)
C3B C4B C4A . 7_575 106.2(4)
C11 S1 C3A . . 102.38(13)
C11 S1 C3B . . 102.38(13)
C12 C11 C16 . . 118.6(3)
C12 C11 S1 . . 122.0(2)
C16 C11 S1 . . 119.3(2)
C11 C12 C13 . . 120.1(3)
C14 C13 C12 . . 120.3(3)
C15 C14 C13 . . 119.9(3)
C14 C15 C16 . . 120.8(3)
C15 C16 C11 . . 120.3(3)

loop_
_geom_bond_atom_site_label_1
_geom_bond_atom_site_label_2
_geom_bond_site_symmetry_2
_geom_bond_distance
_geom_bond_publ_flag
O1 C2 7_575 1.436(3) ?
O1 C2 . 1.436(3) ?
C1 C1 7_575 1.500(6) ?
C1 C2 . 1.512(5) ?
C2 C3B . 1.534(4) ?
C2 C3A . 1.534(4) ?
C3A C4A . 1.552(3) ?
C3A S1 . 1.810(3) ?
C4A C4B 7_575 1.551(3) ?
C3B C4B . 1.550(3) ?
C3B S1 . 1.810(3) ?
C4B C4A 7_575 1.551(3) ?
S1 C11 . 1.767(3) ?
C11 C12 . 1.382(4) ?
C11 C16 . 1.387(4) ?
C12 C13 . 1.384(5) ?
C13 C14 . 1.369(5) ?
C14 C15 . 1.355(5) ?
C15 C16 . 1.374(5) ?

loop_
_geom_torsion_atom_site_label_1
_geom_torsion_atom_site_label_2
_geom_torsion_atom_site_label_3
_geom_torsion_atom_site_label_4
_geom_torsion_site_symmetry_1
_geom_torsion
C2 O1 C2 C1 7_575 -30.4(4)
C2 O1 C2 C3B 7_575 95.6(3)
C2 O1 C2 C3A 7_575 95.6(3)
C1 C1 C2 O1 7_575 18.0(2)
C1 C1 C2 C3B 7_575 -103.4(2)
C1 C1 C2 C3A 7_575 -103.4(2)
O1 C2 C3A C4A . -62.3(4)
C1 C2 C3A C4A . 57.0(4)
O1 C2 C3A S1 . -171.9(2)
C1 C2 C3A S1 . -52.6(3)
O1 C2 C3B C4B . -22.8(5)
C1 C2 C3B C4B . 96.5(4)
O1 C2 C3B S1 . -171.9(2)
C1 C2 C3B S1 . -52.6(3)
C2 C3A S1 C11 . -159.7(2)
C4A C3A S1 C11 . 84.9(3)
C2 C3B S1 C11 . -159.7(2)
C4B C3B S1 C11 . 53.8(4)
C3A S1 C11 C12 . 64.8(3)
C3B S1 C11 C12 . 64.8(3)
C3A S1 C11 C16 . -119.0(2)
C3B S1 C11 C16 . -119.0(2)
C16 C11 C12 C13 . -0.5(4)
S1 C11 C12 C13 . 175.7(2)
C11 C12 C13 C14 . -0.1(5)
C12 C13 C14 C15 . 0.0(5)
C13 C14 C15 C16 . 0.8(5)
C14 C15 C16 C11 . -1.5(5)
C12 C11 C16 C15 . 1.3(4)
S1 C11 C16 C15 . -175.0(2)
